data_7130474
loop_
_publ_author_name
'Wang, Zhihan'
'Amjaour, Houssein'
'Robertson, Joseph E. M.'
'Azizov, Djavdat'
'Ugrinov, Angel'
'Chu, Qianli R.'

_publ_section_title
;
 A recyclable thermoset with built-in thermocleavable group developed from
 a <i>cis</i>-cyclobutane-1,2-dicarboxylic acid.
;
_journal_issue 63
_journal_name_full 'Chemical communications (Cambridge, England)'
_journal_page_first 8850
_journal_page_last 8853
_journal_paper_doi 10.1039/d2cc01502a
_journal_volume 58
_journal_year 2022
_chemical_formula_moiety 'C30 H26 O6'
_chemical_formula_sum 'C30 H26 O6'
_chemical_formula_weight 482.51
_space_group_crystal_system orthorhombic
_space_group_IT_number 33
_space_group_name_Hall 'P 2c -2n'
_space_group_name_H-M_alt 'P n a 21'
_atom_sites_solution_hydrogens geom
_atom_sites_solution_primary direct
_audit_creation_date 2014-07-17
_audit_creation_method
;
Olex2 1.2
(compiled 2014.06.27 svn.r2953 for OlexSys, GUI svn.r4855)
;
_audit_update_record
;
2022-03-01 deposited with the CCDC.	2022-07-06 downloaded from the CCDC.
;
_cell_angle_alpha 90
_cell_angle_beta 90
_cell_angle_gamma 90
_cell_formula_units_Z 4
_cell_length_a 14.6141(4)
_cell_length_b 29.7385(10)
_cell_length_c 5.6446(2)
_cell_measurement_reflns_used 2785
_cell_measurement_temperature 100
_cell_measurement_theta_max 66.20
_cell_measurement_theta_min 3.37
_cell_volume 2453.15(14)
_computing_cell_refinement 'SAINT v8.34A (Bruker, 2013)'
_computing_data_reduction 'SAINT v8.34A (Bruker, 2013)'
_computing_molecular_graphics 'Olex2 (Dolomanov et al., 2009)'
_computing_publication_material 'Olex2 (Dolomanov et al., 2009)'
_computing_structure_refinement 'ShelXL (Sheldrick, 2008)'
_computing_structure_solution 'ShelXS (Sheldrick, 2008)'
_diffrn_ambient_temperature 100.01
_diffrn_measured_fraction_theta_full 0.959
_diffrn_measured_fraction_theta_max 0.983
_diffrn_measurement_device_type 'Bruker APEX-II CCD'
_diffrn_measurement_method '\f and \w scans'
_diffrn_radiation_type CuK\a
_diffrn_radiation_wavelength 1.54178
_diffrn_reflns_av_R_equivalents 0.0391
_diffrn_reflns_av_unetI/netI 0.0453
_diffrn_reflns_Laue_measured_fraction_full 0.959
_diffrn_reflns_Laue_measured_fraction_max 0.983
_diffrn_reflns_limit_h_max 17
_diffrn_reflns_limit_h_min -17
_diffrn_reflns_limit_k_max 34
_diffrn_reflns_limit_k_min -31
_diffrn_reflns_limit_l_max 6
_diffrn_reflns_limit_l_min -6
_diffrn_reflns_number 9222
_diffrn_reflns_point_group_measured_fraction_full 0.811
_diffrn_reflns_point_group_measured_fraction_max 0.832
_diffrn_reflns_theta_full 67.679
_diffrn_reflns_theta_max 66.515
_diffrn_reflns_theta_min 3.370
_diffrn_standards_number 0
_exptl_absorpt_coefficient_mu 0.740
_exptl_absorpt_correction_T_max 0.7528
_exptl_absorpt_correction_T_min 0.6714
_exptl_absorpt_correction_type multi-scan
_exptl_absorpt_process_details
;
SADABS-2012/1 (Bruker,2012) was used for absorption correction.
wR2(int) was 0.0656 before and 0.0549 after correction.
The Ratio of minimum to maximum transmission is 0.8919.
The \l/2 correction factor is 0.0015.
;
_exptl_crystal_colour colourless
_exptl_crystal_density_diffrn 1.306
_exptl_crystal_description needle
_exptl_crystal_F_000 1016
_exptl_crystal_size_max 0.25
_exptl_crystal_size_mid 0.04
_exptl_crystal_size_min 0.03
_refine_diff_density_max 0.194
_refine_diff_density_min -0.147
_refine_diff_density_rms 0.038
_refine_ls_abs_structure_details
;
 Flack x determined using 1019 quotients [(I+)-(I-)]/[(I+)+(I-)]
 (Parsons, Flack and Wagner, Acta Cryst. B69 (2013) 249-259).
;
_refine_ls_abs_structure_Flack 0.08(18)
_refine_ls_extinction_method none
_refine_ls_goodness_of_fit_ref 1.063
_refine_ls_hydrogen_treatment constr
_refine_ls_matrix_type full
_refine_ls_number_parameters 325
_refine_ls_number_reflns 3599
_refine_ls_number_restraints 1
_refine_ls_restrained_S_all 1.062
_refine_ls_R_factor_all 0.0426
_refine_ls_R_factor_gt 0.0360
_refine_ls_shift/su_max 0.000
_refine_ls_shift/su_mean 0.000
_refine_ls_structure_factor_coef Fsqd
_refine_ls_weighting_details 'w=1/[\s^2^(Fo^2^)+(0.0391P)^2^+0.2355P] where P=(Fo^2^+2Fc^2^)/3'
_refine_ls_weighting_scheme calc
_refine_ls_wR_factor_gt 0.0810
_refine_ls_wR_factor_ref 0.0852
_reflns_Friedel_coverage 0.523
_reflns_Friedel_fraction_full 0.626
_reflns_Friedel_fraction_max 0.643
_reflns_number_gt 3236
_reflns_number_total 3599
_reflns_threshold_expression 'I > 2\s(I)'
_cod_data_source_file d2cc01502a2.cif
_cod_data_source_block pna21
_cod_database_code 7130474
_shelxl_version_number 2014-1
_shelx_space_group_comment
;
The symmetry employed for this shelxl refinement is uniquely defined
by the following loop, which should always be used as a source of
symmetry information in preference to the above space-group names.
They are only intended as comments.
;
_shelx_estimated_absorpt_t_max 0.978
_shelx_estimated_absorpt_t_min 0.837
_olex2_refinement_description
;
1. Fixed Uiso
 At 1.2 times of:
  All C(H) groups, All C(H,H) groups
2.a Ternary CH refined with riding coordinates:
 C9(H9)
2.b Secondary CH2 refined with riding coordinates:
 C8(H8A,H8B), C10(H10A,H10B)
2.c Aromatic/amide H refined with riding coordinates:
 C1(H1), C2(H2), C3(H3), C5(H5), C6(H6), C12(H12), C13(H13), C15(H15),
 C16(H16), C17(H17), C18(H18), C19(H19), C21(H21), C22(H22), C24(H24), C25(H25),
  C26(H26), C27(H27), C28(H28), C29(H29), C30(H30)
;
_olex2_submission_special_instructions 'No special instructions were received'

loop_
_space_group_symop_operation_xyz
'x, y, z'
'-x, -y, z+1/2'
'-x+1/2, y+1/2, z+1/2'
'x+1/2, -y+1/2, z'

loop_
_atom_site_label
_atom_site_type_symbol
_atom_site_fract_x
_atom_site_fract_y
_atom_site_fract_z
_atom_site_U_iso_or_equiv
_atom_site_adp_type
_atom_site_occupancy
_atom_site_site_symmetry_order
_atom_site_calc_flag
_atom_site_refinement_flags_posn
_atom_site_refinement_flags_adp
_atom_site_refinement_flags_occupancy
_atom_site_disorder_assembly
_atom_site_disorder_group
O1 O 1.03913(12) 0.40736(6) 0.8618(4) 0.0303(5) Uani 1 1 d . . . . .
O2 O 0.80101(11) 0.46461(6) 1.1777(4) 0.0277(5) Uani 1 1 d . . . . .
O3 O 0.86219(11) 0.38410(6) 1.0024(4) 0.0277(5) Uani 1 1 d . . . . .
O4 O 0.83202(13) 0.33758(7) 1.3078(4) 0.0337(5) Uani 1 1 d . . . . .
O5 O 0.77183(13) 0.50678(6) 1.5001(4) 0.0343(5) Uani 1 1 d . . . . .
O6 O 1.06587(12) 0.45876(6) 0.5775(4) 0.0316(5) Uani 1 1 d . . . . .
C1 C 1.36725(18) 0.30374(10) 0.0149(7) 0.0363(8) Uani 1 1 d . . . . .
H1 H 1.4087 0.2840 -0.0628 0.044 Uiso 1 1 calc R . . . .
C2 C 1.34760(18) 0.34510(10) -0.0825(6) 0.0340(7) Uani 1 1 d . . . . .
H2 H 1.3759 0.3540 -0.2265 0.041 Uiso 1 1 calc R . . . .
C3 C 1.28657(17) 0.37361(9) 0.0295(6) 0.0278(6) Uani 1 1 d . . . . .
H3 H 1.2728 0.4020 -0.0394 0.033 Uiso 1 1 calc R . . . .
C4 C 1.24474(16) 0.36123(8) 0.2433(5) 0.0245(6) Uani 1 1 d . . . . .
C5 C 1.18276(16) 0.39318(9) 0.3579(5) 0.0240(6) Uani 1 1 d . . . . .
H5 H 1.1738 0.4212 0.2803 0.029 Uiso 1 1 calc R . . . .
C6 C 1.13792(16) 0.38687(9) 0.5595(6) 0.0262(6) Uani 1 1 d . . . . .
H6 H 1.1442 0.3591 0.6408 0.031 Uiso 1 1 calc R . . . .
C7 C 1.07878(16) 0.42200(9) 0.6595(6) 0.0249(6) Uani 1 1 d . . . . .
C8 C 0.98017(18) 0.43855(9) 0.9812(6) 0.0311(7) Uani 1 1 d . . . . .
H8A H 0.9410 0.4545 0.8656 0.037 Uiso 1 1 calc R . . . .
H8B H 1.0168 0.4610 1.0692 0.037 Uiso 1 1 calc R . . . .
C9 C 0.92198(17) 0.41124(9) 1.1505(6) 0.0285(7) Uani 1 1 d . . . . .
H9 H 0.9625 0.3909 1.2451 0.034 Uiso 1 1 calc R . . . .
C10 C 0.86868(17) 0.44083(9) 1.3165(6) 0.0292(7) Uani 1 1 d . . . . .
H10A H 0.8384 0.4224 1.4396 0.035 Uiso 1 1 calc R . . . .
H10B H 0.9101 0.4625 1.3957 0.035 Uiso 1 1 calc R . . . .
C11 C 0.75619(17) 0.49697(8) 1.2958(6) 0.0268(6) Uani 1 1 d . . . . .
C12 C 0.68465(16) 0.51769(8) 1.1457(6) 0.0277(6) Uani 1 1 d . . . . .
H12 H 0.6928 0.5198 0.9791 0.033 Uiso 1 1 calc R . . . .
C13 C 0.60910(17) 0.53333(8) 1.2464(6) 0.0274(6) Uani 1 1 d . . . . .
H13 H 0.6050 0.5303 1.4136 0.033 Uiso 1 1 calc R . . . .
C14 C 0.53123(16) 0.55474(8) 1.1283(6) 0.0260(6) Uani 1 1 d . . . . .
C15 C 0.44549(17) 0.55435(9) 1.2397(6) 0.0288(7) Uani 1 1 d . . . . .
H15 H 0.4387 0.5399 1.3888 0.035 Uiso 1 1 calc R . . . .
C16 C 0.37107(18) 0.57463(9) 1.1359(6) 0.0326(7) Uani 1 1 d . . . . .
H16 H 0.3131 0.5737 1.2121 0.039 Uiso 1 1 calc R . . . .
C17 C 0.38041(19) 0.59623(9) 0.9219(6) 0.0347(8) Uani 1 1 d . . . . .
H17 H 0.3289 0.6103 0.8508 0.042 Uiso 1 1 calc R . . . .
C18 C 1.26564(17) 0.31903(8) 0.3399(6) 0.0273(7) Uani 1 1 d . . . . .
H18 H 1.2378 0.3098 0.4839 0.033 Uiso 1 1 calc R . . . .
C19 C 1.32678(18) 0.29087(9) 0.2258(6) 0.0329(7) Uani 1 1 d . . . . .
H19 H 1.3411 0.2624 0.2930 0.039 Uiso 1 1 calc R . . . .
C20 C 0.81981(17) 0.34856(9) 1.1035(6) 0.0265(7) Uani 1 1 d . . . . .
C21 C 0.75738(17) 0.32690(8) 0.9352(6) 0.0262(6) Uani 1 1 d . . . . .
H21 H 0.7574 0.3359 0.7737 0.031 Uiso 1 1 calc R . . . .
C22 C 0.70046(17) 0.29458(9) 1.0078(6) 0.0263(6) Uani 1 1 d . . . . .
H22 H 0.7048 0.2858 1.1692 0.032 Uiso 1 1 calc R . . . .
C23 C 0.63179(17) 0.27129(8) 0.8626(6) 0.0258(6) Uani 1 1 d . . . . .
C24 C 0.60113(18) 0.28846(10) 0.6477(6) 0.0323(7) Uani 1 1 d . . . . .
H24 H 0.6257 0.3159 0.5897 0.039 Uiso 1 1 calc R . . . .
C25 C 0.53531(19) 0.26600(11) 0.5175(6) 0.0369(7) Uani 1 1 d . . . . .
H25 H 0.5146 0.2783 0.3717 0.044 Uiso 1 1 calc R . . . .
C26 C 0.49945(18) 0.22580(10) 0.5980(6) 0.0344(8) Uani 1 1 d . . . . .
H26 H 0.4547 0.2103 0.5072 0.041 Uiso 1 1 calc R . . . .
C27 C 0.52897(17) 0.20832(9) 0.8110(7) 0.0333(7) Uani 1 1 d . . . . .
H27 H 0.5044 0.1807 0.8670 0.040 Uiso 1 1 calc R . . . .
C28 C 0.59454(17) 0.23092(9) 0.9443(6) 0.0300(7) Uani 1 1 d . . . . .
H28 H 0.6141 0.2188 1.0916 0.036 Uiso 1 1 calc R . . . .
C29 C 0.53965(18) 0.57686(9) 0.9111(6) 0.0292(7) Uani 1 1 d . . . . .
H29 H 0.5972 0.5776 0.8330 0.035 Uiso 1 1 calc R . . . .
C30 C 0.46497(19) 0.59767(9) 0.8090(6) 0.0326(7) Uani 1 1 d . . . . .
H30 H 0.4713 0.6129 0.6621 0.039 Uiso 1 1 calc R . . . .

loop_
_atom_site_aniso_label
_atom_site_aniso_U_11
_atom_site_aniso_U_22
_atom_site_aniso_U_33
_atom_site_aniso_U_23
_atom_site_aniso_U_13
_atom_site_aniso_U_12
O1 0.0293(9) 0.0257(9) 0.0359(13) -0.0006(9) 0.0087(10) 0.0007(8)
O2 0.0226(8) 0.0268(9) 0.0336(13) -0.0073(9) -0.0035(9) 0.0026(7)
O3 0.0264(8) 0.0254(9) 0.0313(12) -0.0044(9) -0.0029(9) -0.0022(7)
O4 0.0325(10) 0.0351(11) 0.0334(14) 0.0004(10) -0.0063(10) 0.0016(8)
O5 0.0358(10) 0.0330(10) 0.0341(14) -0.0062(10) -0.0043(10) 0.0006(8)
O6 0.0319(9) 0.0245(10) 0.0384(14) 0.0032(9) 0.0022(10) 0.0038(8)
C1 0.0265(13) 0.0376(16) 0.045(2) -0.0130(16) -0.0049(16) 0.0025(12)
C2 0.0295(13) 0.0437(17) 0.0288(17) -0.0071(15) -0.0016(14) -0.0044(12)
C3 0.0254(12) 0.0294(13) 0.0285(17) 0.0001(13) -0.0076(13) -0.0028(11)
C4 0.0197(12) 0.0238(13) 0.0302(17) -0.0029(12) -0.0054(12) -0.0038(10)
C5 0.0214(12) 0.0218(12) 0.0289(17) 0.0013(12) -0.0068(13) -0.0035(10)
C6 0.0208(11) 0.0235(13) 0.0344(18) 0.0020(13) -0.0036(13) -0.0018(10)
C7 0.0199(11) 0.0257(14) 0.0292(18) -0.0010(13) -0.0050(13) -0.0064(10)
C8 0.0283(13) 0.0250(13) 0.040(2) -0.0032(14) 0.0043(13) -0.0009(11)
C9 0.0233(12) 0.0276(13) 0.0346(18) -0.0053(14) -0.0043(13) 0.0005(10)
C10 0.0250(13) 0.0285(14) 0.0341(17) -0.0015(14) -0.0048(14) 0.0011(11)
C11 0.0251(13) 0.0234(13) 0.0319(19) -0.0039(14) -0.0002(13) -0.0064(10)
C12 0.0268(13) 0.0236(13) 0.0326(18) -0.0049(13) 0.0022(14) -0.0041(10)
C13 0.0303(14) 0.0235(13) 0.0284(17) -0.0009(13) 0.0004(13) -0.0052(11)
C14 0.0260(13) 0.0211(12) 0.0310(18) -0.0055(13) -0.0023(13) -0.0021(10)
C15 0.0318(14) 0.0260(13) 0.0286(18) -0.0038(13) 0.0070(14) -0.0056(11)
C16 0.0266(13) 0.0269(14) 0.044(2) -0.0081(15) -0.0004(15) -0.0001(11)
C17 0.0310(14) 0.0268(14) 0.046(2) -0.0038(15) -0.0081(15) 0.0010(11)
C18 0.0245(12) 0.0264(13) 0.0310(18) -0.0012(14) -0.0073(13) -0.0038(11)
C19 0.0265(13) 0.0242(13) 0.048(2) -0.0035(15) -0.0089(14) 0.0002(11)
C20 0.0225(13) 0.0264(14) 0.0306(19) -0.0039(13) 0.0000(13) 0.0059(11)
C21 0.0268(12) 0.0240(13) 0.0279(17) -0.0003(13) -0.0022(13) 0.0031(11)
C22 0.0272(12) 0.0271(13) 0.0245(15) -0.0007(12) -0.0011(13) 0.0060(11)
C23 0.0228(12) 0.0233(13) 0.0314(18) -0.0008(13) 0.0016(12) 0.0035(10)
C24 0.0306(13) 0.0328(15) 0.0335(19) 0.0027(15) -0.0023(14) -0.0055(11)
C25 0.0341(14) 0.0471(17) 0.0295(18) -0.0011(16) -0.0050(15) -0.0052(13)
C26 0.0251(13) 0.0353(15) 0.043(2) -0.0136(15) -0.0015(15) -0.0032(12)
C27 0.0268(13) 0.0222(13) 0.051(2) -0.0017(15) 0.0040(15) 0.0021(11)
C28 0.0274(13) 0.0244(13) 0.038(2) 0.0037(14) 0.0009(14) 0.0043(11)
C29 0.0289(13) 0.0295(14) 0.0293(18) -0.0010(13) 0.0017(14) -0.0043(11)
C30 0.0413(16) 0.0252(14) 0.0312(18) -0.0001(14) -0.0060(15) -0.0030(12)

loop_
_atom_type_symbol
_atom_type_description
_atom_type_scat_dispersion_real
_atom_type_scat_dispersion_imag
_atom_type_scat_source
C C 0.0181 0.0091 'International Tables Vol C Tables 4.2.6.8 and 6.1.1.4'
H H 0.0000 0.0000 'International Tables Vol C Tables 4.2.6.8 and 6.1.1.4'
O O 0.0492 0.0322 'International Tables Vol C Tables 4.2.6.8 and 6.1.1.4'

loop_
_geom_angle_atom_site_label_1
_geom_angle_atom_site_label_2
_geom_angle_atom_site_label_3
_geom_angle
_geom_angle_site_symmetry_1
_geom_angle_site_symmetry_3
_geom_angle_publ_flag
C7 O1 C8 116.5(2) . . ?
C11 O2 C10 114.5(2) . . ?
C20 O3 C9 117.8(2) . . ?
C2 C1 H1 120.0 . . ?
C2 C1 C19 120.1(3) . . ?
C19 C1 H1 120.0 . . ?
C1 C2 H2 120.0 . . ?
C1 C2 C3 120.0(3) . . ?
C3 C2 H2 120.0 . . ?
C2 C3 H3 119.6 . . ?
C2 C3 C4 120.9(3) . . ?
C4 C3 H3 119.6 . . ?
C3 C4 C5 118.7(2) . . ?
C18 C4 C3 118.3(3) . . ?
C18 C4 C5 123.0(3) . . ?
C4 C5 H5 116.8 . . ?
C6 C5 C4 126.4(3) . . ?
C6 C5 H5 116.8 . . ?
C5 C6 H6 119.3 . . ?
C5 C6 C7 121.3(3) . . ?
C7 C6 H6 119.3 . . ?
O1 C7 C6 110.3(2) . . ?
O6 C7 O1 123.4(3) . . ?
O6 C7 C6 126.3(3) . . ?
O1 C8 H8A 110.4 . . ?
O1 C8 H8B 110.4 . . ?
O1 C8 C9 106.7(2) . . ?
H8A C8 H8B 108.6 . . ?
C9 C8 H8A 110.4 . . ?
C9 C8 H8B 110.4 . . ?
O3 C9 C8 105.8(3) . . ?
O3 C9 H9 109.1 . . ?
O3 C9 C10 111.85(19) . . ?
C8 C9 H9 109.1 . . ?
C10 C9 C8 111.7(2) . . ?
C10 C9 H9 109.1 . . ?
O2 C10 C9 107.6(3) . . ?
O2 C10 H10A 110.2 . . ?
O2 C10 H10B 110.2 . . ?
C9 C10 H10A 110.2 . . ?
C9 C10 H10B 110.2 . . ?
H10A C10 H10B 108.5 . . ?
O2 C11 C12 111.1(3) . . ?
O5 C11 O2 123.6(3) . . ?
O5 C11 C12 125.3(3) . . ?
C11 C12 H12 120.4 . . ?
C13 C12 C11 119.3(3) . . ?
C13 C12 H12 120.4 . . ?
C12 C13 H13 116.4 . . ?
C12 C13 C14 127.2(3) . . ?
C14 C13 H13 116.4 . . ?
C15 C14 C13 119.1(3) . . ?
C29 C14 C13 122.4(3) . . ?
C29 C14 C15 118.4(3) . . ?
C14 C15 H15 119.6 . . ?
C16 C15 C14 120.8(3) . . ?
C16 C15 H15 119.6 . . ?
C15 C16 H16 120.0 . . ?
C15 C16 C17 120.1(3) . . ?
C17 C16 H16 120.0 . . ?
C16 C17 H17 119.8 . . ?
C16 C17 C30 120.3(3) . . ?
C30 C17 H17 119.8 . . ?
C4 C18 H18 120.0 . . ?
C19 C18 C4 120.1(3) . . ?
C19 C18 H18 120.0 . . ?
C1 C19 C18 120.6(3) . . ?
C1 C19 H19 119.7 . . ?
C18 C19 H19 119.7 . . ?
O3 C20 C21 110.8(3) . . ?
O4 C20 O3 123.0(3) . . ?
O4 C20 C21 126.1(3) . . ?
C20 C21 H21 119.8 . . ?
C22 C21 C20 120.3(3) . . ?
C22 C21 H21 119.8 . . ?
C21 C22 H22 116.8 . . ?
C21 C22 C23 126.4(3) . . ?
C23 C22 H22 116.8 . . ?
C24 C23 C22 122.2(2) . . ?
C24 C23 C28 118.6(3) . . ?
C28 C23 C22 119.2(3) . . ?
C23 C24 H24 119.6 . . ?
C25 C24 C23 120.7(3) . . ?
C25 C24 H24 119.6 . . ?
C24 C25 H25 119.8 . . ?
C26 C25 C24 120.4(3) . . ?
C26 C25 H25 119.8 . . ?
C25 C26 H26 120.2 . . ?
C27 C26 C25 119.6(3) . . ?
C27 C26 H26 120.2 . . ?
C26 C27 H27 119.8 . . ?
C26 C27 C28 120.3(3) . . ?
C28 C27 H27 119.8 . . ?
C23 C28 H28 119.8 . . ?
C27 C28 C23 120.4(3) . . ?
C27 C28 H28 119.8 . . ?
C14 C29 H29 119.7 . . ?
C30 C29 C14 120.5(3) . . ?
C30 C29 H29 119.7 . . ?
C17 C30 H30 120.1 . . ?
C29 C30 C17 119.8(3) . . ?
C29 C30 H30 120.1 . . ?

loop_
_geom_bond_atom_site_label_1
_geom_bond_atom_site_label_2
_geom_bond_distance
_geom_bond_site_symmetry_2
_geom_bond_publ_flag
O1 C7 1.353(4) . ?
O1 C8 1.434(3) . ?
O2 C10 1.447(3) . ?
O2 C11 1.341(3) . ?
O3 C9 1.454(3) . ?
O3 C20 1.351(3) . ?
O4 C20 1.212(4) . ?
O5 C11 1.212(4) . ?
O6 C7 1.202(3) . ?
C1 H1 0.9500 . ?
C1 C2 1.377(5) . ?
C1 C19 1.383(5) . ?
C2 H2 0.9500 . ?
C2 C3 1.383(4) . ?
C3 H3 0.9500 . ?
C3 C4 1.402(4) . ?
C4 C5 1.463(4) . ?
C4 C18 1.402(4) . ?
C5 H5 0.9500 . ?
C5 C6 1.326(4) . ?
C6 H6 0.9500 . ?
C6 C7 1.469(4) . ?
C8 H8A 0.9900 . ?
C8 H8B 0.9900 . ?
C8 C9 1.515(4) . ?
C9 H9 1.0000 . ?
C9 C10 1.503(4) . ?
C10 H10A 0.9900 . ?
C10 H10B 0.9900 . ?
C11 C12 1.480(4) . ?
C12 H12 0.9500 . ?
C12 C13 1.326(4) . ?
C13 H13 0.9500 . ?
C13 C14 1.464(4) . ?
C14 C15 1.402(4) . ?
C14 C29 1.397(4) . ?
C15 H15 0.9500 . ?
C15 C16 1.375(4) . ?
C16 H16 0.9500 . ?
C16 C17 1.375(5) . ?
C17 H17 0.9500 . ?
C17 C30 1.391(4) . ?
C18 H18 0.9500 . ?
C18 C19 1.384(4) . ?
C19 H19 0.9500 . ?
C20 C21 1.466(4) . ?
C21 H21 0.9500 . ?
C21 C22 1.336(4) . ?
C22 H22 0.9500 . ?
C22 C23 1.469(4) . ?
C23 C24 1.390(5) . ?
C23 C28 1.396(4) . ?
C24 H24 0.9500 . ?
C24 C25 1.383(4) . ?
C25 H25 0.9500 . ?
C25 C26 1.382(4) . ?
C26 H26 0.9500 . ?
C26 C27 1.379(5) . ?
C27 H27 0.9500 . ?
C27 C28 1.391(4) . ?
C28 H28 0.9500 . ?
C29 H29 0.9500 . ?
C29 C30 1.381(4) . ?
C30 H30 0.9500 . ?

loop_
_geom_torsion_atom_site_label_1
_geom_torsion_atom_site_label_2
_geom_torsion_atom_site_label_3
_geom_torsion_atom_site_label_4
_geom_torsion
_geom_torsion_site_symmetry_1
_geom_torsion_site_symmetry_2
_geom_torsion_site_symmetry_3
_geom_torsion_site_symmetry_4
_geom_torsion_publ_flag
O1 C8 C9 O3 -67.9(3) . . . . ?
O1 C8 C9 C10 170.1(2) . . . . ?
O2 C11 C12 C13 148.7(2) . . . . ?
O3 C9 C10 O2 -50.4(3) . . . . ?
O3 C20 C21 C22 -171.7(2) . . . . ?
O4 C20 C21 C22 6.9(4) . . . . ?
O5 C11 C12 C13 -29.8(4) . . . . ?
C1 C2 C3 C4 0.6(4) . . . . ?
C2 C1 C19 C18 0.6(4) . . . . ?
C2 C3 C4 C5 178.2(2) . . . . ?
C2 C3 C4 C18 -0.6(4) . . . . ?
C3 C4 C5 C6 -179.9(3) . . . . ?
C3 C4 C18 C19 0.5(4) . . . . ?
C4 C5 C6 C7 178.8(2) . . . . ?
C4 C18 C19 C1 -0.6(4) . . . . ?
C5 C4 C18 C19 -178.2(2) . . . . ?
C5 C6 C7 O1 178.6(2) . . . . ?
C5 C6 C7 O6 -1.2(4) . . . . ?
C7 O1 C8 C9 162.5(2) . . . . ?
C8 O1 C7 O6 -0.9(4) . . . . ?
C8 O1 C7 C6 179.2(2) . . . . ?
C8 C9 C10 O2 68.0(3) . . . . ?
C9 O3 C20 O4 -2.7(3) . . . . ?
C9 O3 C20 C21 175.92(19) . . . . ?
C10 O2 C11 O5 1.9(4) . . . . ?
C10 O2 C11 C12 -176.6(2) . . . . ?
C11 O2 C10 C9 -171.3(2) . . . . ?
C11 C12 C13 C14 -179.9(2) . . . . ?
C12 C13 C14 C15 156.7(3) . . . . ?
C12 C13 C14 C29 -25.3(4) . . . . ?
C13 C14 C15 C16 179.1(2) . . . . ?
C13 C14 C29 C30 -178.2(3) . . . . ?
C14 C15 C16 C17 -1.0(4) . . . . ?
C14 C29 C30 C17 -0.7(4) . . . . ?
C15 C14 C29 C30 -0.2(4) . . . . ?
C15 C16 C17 C30 0.1(4) . . . . ?
C16 C17 C30 C29 0.7(4) . . . . ?
C18 C4 C5 C6 -1.2(4) . . . . ?
C19 C1 C2 C3 -0.7(4) . . . . ?
C20 O3 C9 C8 163.4(2) . . . . ?
C20 O3 C9 C10 -74.7(3) . . . . ?
C20 C21 C22 C23 177.3(2) . . . . ?
C21 C22 C23 C24 -17.8(4) . . . . ?
C21 C22 C23 C28 163.4(3) . . . . ?
C22 C23 C24 C25 -178.9(3) . . . . ?
C22 C23 C28 C27 179.6(3) . . . . ?
C23 C24 C25 C26 -0.6(5) . . . . ?
C24 C23 C28 C27 0.7(4) . . . . ?
C24 C25 C26 C27 0.7(5) . . . . ?
C25 C26 C27 C28 -0.1(4) . . . . ?
C26 C27 C28 C23 -0.7(4) . . . . ?
C28 C23 C24 C25 -0.1(4) . . . . ?
C29 C14 C15 C16 1.0(4) . . . . ?
